data_4303433
loop_
_publ_author_name
'John J. Curley'
'Nicholas A. Piro'
'Christopher C. Cummins'

_publ_contact_author_address
;Room 6-435
77 Massachusetts Avenue
Cambridge, MA  02139
;
_publ_contact_author_email ccummins@mit.edu
_publ_contact_author_name 'Christopher C. Cummins'
_publ_contact_author_phone 617-253-5332
_publ_section_title
;
A Terminal Molybdenum Arsenide Complex Synthesized from Yellow Arsenic
;
_journal_name_full 'Inorganic Chemistry'
_journal_page_first 9599
_journal_page_last 9601
_journal_paper_doi 10.1021/ic9016068
_journal_volume 48
_journal_year 2009
_chemical_formula_sum 'C36 H54 As Mo N3'
_chemical_formula_weight 699.68
_chemical_name_systematic
; 
 ? 
;
_space_group_IT_number 4
_symmetry_cell_setting monoclinic
_symmetry_space_group_name_Hall 'P 2yb'
_symmetry_space_group_name_H-M 'P 1 21 1'
_atom_sites_solution_hydrogens geom
_atom_sites_solution_primary direct
_atom_sites_solution_secondary difmap
_audit_creation_method SHELXL-97
_cell_angle_alpha 90.00
_cell_angle_beta 94.470(2)
_cell_angle_gamma 90.00
_cell_formula_units_Z 2
_cell_length_a 10.8545(8)
_cell_length_b 11.0354(8)
_cell_length_c 14.9320(11)
_cell_measurement_reflns_used 8875
_cell_measurement_temperature 100(2)
_cell_measurement_theta_max 27.14
_cell_measurement_theta_min 2.24
_cell_volume 1783.2(2)
_computing_cell_refinement 'SAINT 5 (Bruker-AXS, 2003)'
_computing_data_collection 'SMART 5 (Bruker-AXS, 2003)'
_computing_data_reduction 'SAINT 5 (Bruker-AXS, 2003)'
_computing_molecular_graphics 'Bruker SHELXTL'
_computing_publication_material 'Bruker SHELXTL'
_computing_structure_refinement 'SHELXL-97 (Sheldrick, 1997)'
_computing_structure_solution 'SHELXS-97 (Sheldrick, 1990)'
_diffrn_ambient_temperature 100(2)
_diffrn_measured_fraction_theta_full 0.999
_diffrn_measured_fraction_theta_max 0.999
_diffrn_measurement_device_type 'Bruker Smart APEX CCD'
_diffrn_measurement_method 'omega and phi scans'
_diffrn_radiation_monochromator graphite
_diffrn_radiation_source 'fine-focus sealed tube'
_diffrn_radiation_type MoK\a
_diffrn_radiation_wavelength 0.71073
_diffrn_reflns_av_R_equivalents 0.0560
_diffrn_reflns_av_sigmaI/netI 0.0706
_diffrn_reflns_limit_h_max 14
_diffrn_reflns_limit_h_min -14
_diffrn_reflns_limit_k_max 15
_diffrn_reflns_limit_k_min -15
_diffrn_reflns_limit_l_max 19
_diffrn_reflns_limit_l_min -20
_diffrn_reflns_number 32415
_diffrn_reflns_theta_full 29.13
_diffrn_reflns_theta_max 29.13
_diffrn_reflns_theta_min 1.88
_exptl_absorpt_coefficient_mu 1.315
_exptl_absorpt_correction_T_max 0.9493
_exptl_absorpt_correction_T_min 0.8271
_exptl_absorpt_correction_type multi-scan
_exptl_absorpt_process_details sadabs
_exptl_crystal_colour yellow
_exptl_crystal_density_diffrn 1.303
_exptl_crystal_density_method 'not measured'
_exptl_crystal_description plate
_exptl_crystal_F_000 732
_exptl_crystal_size_max 0.15
_exptl_crystal_size_mid 0.11
_exptl_crystal_size_min 0.04
_refine_diff_density_max 0.864
_refine_diff_density_min -0.582
_refine_diff_density_rms 0.101
_refine_ls_abs_structure_details 'Flack H D (1983), Acta Cryst. A39, 876-881'
_refine_ls_abs_structure_Flack 0.056(8)
_refine_ls_extinction_method none
_refine_ls_goodness_of_fit_ref 1.033
_refine_ls_hydrogen_treatment mixed
_refine_ls_matrix_type full
_refine_ls_number_parameters 376
_refine_ls_number_reflns 9537
_refine_ls_number_restraints 1
_refine_ls_restrained_S_all 1.033
_refine_ls_R_factor_all 0.0575
_refine_ls_R_factor_gt 0.0420
_refine_ls_shift/su_max 0.001
_refine_ls_shift/su_mean 0.000
_refine_ls_structure_factor_coef Fsqd
_refine_ls_weighting_details 'calc w=1/[\s^2^(Fo^2^)+(0.0505P)^2^+0.0000P] where P=(Fo^2^+2Fc^2^)/3'
_refine_ls_weighting_scheme calc
_refine_ls_wR_factor_gt 0.0936
_refine_ls_wR_factor_ref 0.0992
_reflns_number_gt 8066
_reflns_number_total 9537
_reflns_threshold_expression >2sigma(I)
_cod_data_source_file ic9016068_si_002.cif
_cod_data_source_block 05201
_cod_depositor_comments
;
The following automatic conversions were performed:
'_symmetry_cell_setting' value 'Monoclinic' changed to 'monoclinic'
according to '/home/saulius/struct/CIF-dictionaries/cif_core.dic'
dictionary named 'cif_core.dic' version 2.4.1 from 2010-06-29.

Automatic conversion script
Id: cif_fix_enum 1527 2010-12-29 10:47:43Z saulius 
;
_cod_database_code 4303433

loop_
_symmetry_equiv_pos_as_xyz
'x, y, z'
'-x, y+1/2, -z'

loop_
_atom_site_label
_atom_site_type_symbol
_atom_site_fract_x
_atom_site_fract_y
_atom_site_fract_z
_atom_site_U_iso_or_equiv
_atom_site_adp_type
_atom_site_occupancy
_atom_site_symmetry_multiplicity
_atom_site_calc_flag
_atom_site_refinement_flags
_atom_site_disorder_assembly
_atom_site_disorder_group
Mo1 Mo 0.38016(2) 0.97448(3) 0.27135(2) 0.01357(7) Uani 1 1 d . . .
As1 As 0.57536(3) 1.02618(4) 0.30940(3) 0.02044(10) Uani 1 1 d . . .
N1 N 0.3072(3) 1.1164(3) 0.2078(2) 0.0207(7) Uani 1 1 d . . .
N2 N 0.3088(3) 0.9523(3) 0.3870(2) 0.0180(7) Uani 1 1 d . . .
N3 N 0.3968(3) 0.8301(3) 0.1959(2) 0.0213(7) Uani 1 1 d . . .
C36 C 0.1873(4) 0.7597(4) 0.1463(3) 0.0276(10) Uani 1 1 d . . .
H36 H 0.1814 0.7266 0.2046 0.033 Uiso 1 1 calc R . .
C17 C 0.3614(4) 1.2306(4) 0.1700(3) 0.0206(8) Uani 1 1 d . . .
C12 C 0.0946(3) 1.0611(4) 0.1523(3) 0.0216(8) Uani 1 1 d . . .
H12 H 0.1270 1.0164 0.1051 0.026 Uiso 1 1 calc R . .
C372 C 0.6004(4) 0.8006(4) 0.1341(3) 0.0281(10) Uani 1 1 d . . .
H37A H 0.5672 0.8299 0.0752 0.042 Uiso 1 1 calc R . .
H37B H 0.6665 0.7420 0.1264 0.042 Uiso 1 1 calc R . .
H37C H 0.6336 0.8691 0.1702 0.042 Uiso 1 1 calc R . .
C35 C 0.0894(4) 0.7460(4) 0.0807(3) 0.0313(10) Uani 1 1 d . . .
C37 C 0.4978(3) 0.7399(4) 0.1818(3) 0.0192(8) Uani 1 1 d . . .
C31 C 0.2943(4) 0.8223(4) 0.1264(3) 0.0245(9) Uani 1 1 d . . .
C11 C 0.1751(4) 1.1224(4) 0.2160(3) 0.0225(8) Uani 1 1 d . . .
C32 C 0.3019(4) 0.8710(4) 0.0413(3) 0.0285(9) Uani 1 1 d . . .
H32 H 0.3736 0.9153 0.0288 0.034 Uiso 1 1 calc R . .
C171 C 0.4635(4) 1.1933(4) 0.1098(3) 0.0294(10) Uani 1 1 d . . .
H17A H 0.4285 1.1404 0.0616 0.044 Uiso 1 1 calc R . .
H17B H 0.5287 1.1498 0.1458 0.044 Uiso 1 1 calc R . .
H17C H 0.4984 1.2658 0.0837 0.044 Uiso 1 1 calc R . .
C371 C 0.4476(4) 0.6307(4) 0.1259(3) 0.0261(9) Uani 1 1 d . . .
H37D H 0.3815 0.5916 0.1565 0.039 Uiso 1 1 calc R . .
H37E H 0.5145 0.5726 0.1193 0.039 Uiso 1 1 calc R . .
H37F H 0.4149 0.6586 0.0664 0.039 Uiso 1 1 calc R . .
C27 C 0.3388(4) 0.9994(3) 0.4811(2) 0.0211(9) Uani 1 1 d . . .
C131 C -0.1205(4) 1.0009(4) 0.0921(3) 0.0349(12) Uani 1 1 d . . .
H13A H -0.0784 0.9831 0.0379 0.052 Uiso 1 1 calc R . .
H13B H -0.1929 1.0518 0.0764 0.052 Uiso 1 1 calc R . .
H13C H -0.1470 0.9249 0.1187 0.052 Uiso 1 1 calc R . .
C21 C 0.2195(4) 0.8515(4) 0.3804(3) 0.0215(8) Uani 1 1 d . . .
C33 C 0.2062(4) 0.8566(5) -0.0269(3) 0.0311(10) Uani 1 1 d . . .
C26 C 0.0953(4) 0.8767(4) 0.3570(3) 0.0252(9) Uani 1 1 d . . .
H26 H 0.0695 0.9575 0.3444 0.030 Uiso 1 1 calc R . .
C13 C -0.0332(4) 1.0666(4) 0.1590(3) 0.0313(10) Uani 1 1 d . . .
C16 C 0.1248(4) 1.1858(4) 0.2864(3) 0.0297(10) Uani 1 1 d . . .
H16 H 0.1784 1.2266 0.3298 0.036 Uiso 1 1 calc R . .
C15 C -0.0023(4) 1.1897(4) 0.2935(3) 0.0319(10) Uani 1 1 d . . .
C24 C 0.0495(4) 0.6635(4) 0.3719(3) 0.0323(10) Uani 1 1 d . . .
H24 H -0.0086 0.5990 0.3674 0.039 Uiso 1 1 calc R . .
C331 C 0.2182(4) 0.9044(5) -0.1180(3) 0.0344(11) Uani 1 1 d . . .
H33A H 0.2532 0.9863 -0.1139 0.052 Uiso 1 1 calc R . .
H33B H 0.1365 0.9072 -0.1510 0.052 Uiso 1 1 calc R . .
H33C H 0.2728 0.8515 -0.1497 0.052 Uiso 1 1 calc R . .
C273 C 0.3978(4) 1.1254(4) 0.4782(3) 0.0300(10) Uani 1 1 d . . .
H27A H 0.3420 1.1803 0.4429 0.045 Uiso 1 1 calc R . .
H27B H 0.4764 1.1197 0.4503 0.045 Uiso 1 1 calc R . .
H27C H 0.4127 1.1568 0.5395 0.045 Uiso 1 1 calc R . .
C22 C 0.2566(4) 0.7329(4) 0.4010(3) 0.0263(9) Uani 1 1 d . . .
H22 H 0.3412 0.7166 0.4175 0.032 Uiso 1 1 calc R . .
C272 C 0.2164(4) 1.0155(5) 0.5262(3) 0.0400(12) Uani 1 1 d . . .
H27D H 0.1618 1.0702 0.4899 0.060 Uiso 1 1 calc R . .
H27E H 0.2338 1.0499 0.5863 0.060 Uiso 1 1 calc R . .
H27F H 0.1761 0.9365 0.5309 0.060 Uiso 1 1 calc R . .
C373 C 0.5487(4) 0.6936(4) 0.2740(3) 0.0301(10) Uani 1 1 d . . .
H37G H 0.4824 0.6539 0.3040 0.045 Uiso 1 1 calc R . .
H37H H 0.5810 0.7619 0.3106 0.045 Uiso 1 1 calc R . .
H37I H 0.6152 0.6353 0.2665 0.045 Uiso 1 1 calc R . .
C23 C 0.1719(4) 0.6381(4) 0.3976(3) 0.0295(10) Uani 1 1 d . . .
C14 C -0.0800(4) 1.1298(4) 0.2298(3) 0.0292(10) Uani 1 1 d . . .
H14 H -0.1667 1.1319 0.2346 0.035 Uiso 1 1 calc R . .
C271 C 0.4253(5) 0.9152(5) 0.5347(3) 0.0421(12) Uani 1 1 d . . .
H27G H 0.3880 0.8345 0.5365 0.063 Uiso 1 1 calc R . .
H27H H 0.4405 0.9463 0.5961 0.063 Uiso 1 1 calc R . .
H27I H 0.5037 0.9101 0.5065 0.063 Uiso 1 1 calc R . .
C351 C -0.0230(4) 0.6729(5) 0.1019(4) 0.0452(13) Uani 1 1 d . . .
H35A H -0.0327 0.6037 0.0608 0.068 Uiso 1 1 calc R . .
H35B H -0.0968 0.7242 0.0945 0.068 Uiso 1 1 calc R . .
H35C H -0.0121 0.6436 0.1639 0.068 Uiso 1 1 calc R . .
C172 C 0.4143(5) 1.3117(4) 0.2450(3) 0.0333(11) Uani 1 1 d . . .
H17D H 0.4766 1.2670 0.2828 0.050 Uiso 1 1 calc R . .
H17E H 0.3480 1.3380 0.2815 0.050 Uiso 1 1 calc R . .
H17F H 0.4527 1.3828 0.2194 0.050 Uiso 1 1 calc R . .
C231 C 0.2128(4) 0.5124(4) 0.4239(4) 0.0388(12) Uani 1 1 d . . .
H23A H 0.1761 0.4543 0.3800 0.058 Uiso 1 1 calc R . .
H23B H 0.1859 0.4934 0.4835 0.058 Uiso 1 1 calc R . .
H23C H 0.3031 0.5074 0.4256 0.058 Uiso 1 1 calc R . .
C173 C 0.2640(4) 1.3000(4) 0.1113(3) 0.0310(10) Uani 1 1 d . . .
H17G H 0.2291 1.2471 0.0631 0.047 Uiso 1 1 calc R . .
H17H H 0.3024 1.3707 0.0850 0.047 Uiso 1 1 calc R . .
H17I H 0.1982 1.3269 0.1479 0.047 Uiso 1 1 calc R . .
C34 C 0.1012(4) 0.7928(4) -0.0058(3) 0.0319(10) Uani 1 1 d . . .
H34 H 0.0359 0.7807 -0.0512 0.038 Uiso 1 1 calc R . .
C25 C 0.0084(4) 0.7818(4) 0.3521(3) 0.0297(10) Uani 1 1 d . . .
C151 C -0.0546(4) 1.2596(5) 0.3692(3) 0.0342(11) Uani 1 1 d . . .
H15A H -0.0853 1.3383 0.3468 0.051 Uiso 1 1 calc R . .
H15B H 0.0103 1.2722 0.4177 0.051 Uiso 1 1 calc R . .
H15C H -0.1227 1.2136 0.3922 0.051 Uiso 1 1 calc R . .
C251 C -0.1256(4) 0.8088(5) 0.3311(4) 0.0430(13) Uani 1 1 d . . .
H25A H -0.1654 0.7402 0.2988 0.064 Uiso 1 1 calc R . .
H25B H -0.1344 0.8817 0.2937 0.064 Uiso 1 1 calc R . .
H25C H -0.1650 0.8223 0.3872 0.064 Uiso 1 1 calc R . .

loop_
_atom_site_aniso_label
_atom_site_aniso_U_11
_atom_site_aniso_U_22
_atom_site_aniso_U_33
_atom_site_aniso_U_23
_atom_site_aniso_U_13
_atom_site_aniso_U_12
Mo1 0.01197(12) 0.01359(13) 0.01543(14) -0.00107(14) 0.00282(10) -0.00220(13)
As1 0.01358(17) 0.0241(2) 0.0237(2) -0.00125(17) 0.00191(14) -0.00492(16)
N1 0.0190(15) 0.0227(18) 0.0203(18) 0.0060(14) 0.0008(13) -0.0083(13)
N2 0.0131(13) 0.024(2) 0.0170(15) 0.0012(12) 0.0008(11) -0.0040(12)
N3 0.0150(15) 0.0198(17) 0.029(2) -0.0076(14) 0.0020(13) -0.0020(13)
C36 0.024(2) 0.024(2) 0.035(3) -0.0084(19) 0.0040(18) -0.0022(17)
C17 0.024(2) 0.018(2) 0.020(2) 0.0043(16) -0.0020(16) -0.0032(16)
C12 0.0202(18) 0.022(2) 0.023(2) -0.0021(16) -0.0010(15) -0.0015(15)
C372 0.027(2) 0.029(2) 0.030(2) -0.0027(19) 0.0103(18) -0.0053(18)
C35 0.026(2) 0.030(3) 0.038(3) -0.007(2) 0.0016(19) -0.0003(19)
C37 0.0182(18) 0.020(2) 0.020(2) -0.0017(16) 0.0063(15) 0.0012(15)
C31 0.0236(19) 0.019(2) 0.031(2) -0.0062(17) 0.0052(17) 0.0011(16)
C11 0.0213(19) 0.022(2) 0.024(2) 0.0033(17) 0.0026(16) -0.0016(16)
C32 0.027(2) 0.034(2) 0.025(2) -0.0007(19) 0.0063(17) -0.0046(19)
C171 0.029(2) 0.038(3) 0.023(2) 0.0064(19) 0.0099(18) -0.007(2)
C371 0.026(2) 0.017(2) 0.036(3) -0.0057(18) 0.0063(18) 0.0010(17)
C27 0.035(2) 0.013(2) 0.0161(18) -0.0006(13) 0.0064(15) -0.0024(14)
C131 0.0207(19) 0.034(3) 0.049(3) -0.007(2) -0.0071(18) -0.0012(17)
C21 0.0252(19) 0.022(2) 0.018(2) -0.0010(16) 0.0061(16) -0.0040(16)
C33 0.033(2) 0.035(3) 0.025(2) -0.0066(19) 0.0026(19) 0.001(2)
C26 0.0194(18) 0.029(2) 0.028(2) 0.0060(18) 0.0058(16) -0.0001(17)
C13 0.025(2) 0.023(2) 0.046(3) 0.004(2) 0.005(2) 0.0041(17)
C16 0.033(2) 0.022(2) 0.034(3) -0.0011(19) 0.0075(19) 0.0015(19)
C15 0.035(2) 0.027(2) 0.035(3) 0.002(2) 0.009(2) 0.003(2)
C24 0.032(2) 0.032(3) 0.034(3) -0.001(2) 0.0070(19) -0.012(2)
C331 0.031(2) 0.048(3) 0.023(2) -0.006(2) -0.0037(18) 0.005(2)
C273 0.038(2) 0.022(2) 0.030(3) -0.0037(18) 0.0053(19) -0.0066(19)
C22 0.025(2) 0.025(2) 0.029(2) -0.0029(18) 0.0059(17) -0.0025(17)
C272 0.041(2) 0.042(3) 0.040(3) -0.017(2) 0.024(2) -0.017(2)
C373 0.026(2) 0.036(3) 0.028(2) 0.008(2) -0.0037(18) -0.0021(19)
C23 0.029(2) 0.025(2) 0.036(3) 0.0006(19) 0.0094(19) -0.0015(18)
C14 0.025(2) 0.025(2) 0.038(3) 0.007(2) 0.0081(19) 0.0002(18)
C271 0.063(3) 0.027(3) 0.033(3) 0.002(2) -0.022(2) 0.005(2)
C351 0.024(2) 0.051(3) 0.060(4) -0.006(3) -0.004(2) -0.010(2)
C172 0.039(3) 0.032(3) 0.028(3) 0.000(2) -0.003(2) -0.005(2)
C231 0.035(2) 0.018(2) 0.065(3) -0.001(2) 0.010(2) -0.0031(18)
C173 0.031(2) 0.028(3) 0.033(3) 0.011(2) -0.0019(19) -0.003(2)
C34 0.033(2) 0.035(3) 0.027(2) -0.010(2) -0.0029(19) 0.002(2)
C25 0.026(2) 0.032(2) 0.031(3) 0.003(2) 0.0017(18) -0.0034(19)
C151 0.027(2) 0.037(3) 0.041(3) -0.006(2) 0.012(2) 0.004(2)
C251 0.022(2) 0.033(3) 0.075(4) 0.011(3) 0.009(2) -0.002(2)

loop_
_atom_type_symbol
_atom_type_description
_atom_type_scat_dispersion_real
_atom_type_scat_dispersion_imag
_atom_type_scat_source
C C 0.0033 0.0016 'International Tables Vol C Tables 4.2.6.8 and 6.1.1.4'
H H 0.0000 0.0000 'International Tables Vol C Tables 4.2.6.8 and 6.1.1.4'
N N 0.0061 0.0033 'International Tables Vol C Tables 4.2.6.8 and 6.1.1.4'
As As 0.0499 2.0058 'International Tables Vol C Tables 4.2.6.8 and 6.1.1.4'
Mo Mo -1.6832 0.6857 'International Tables Vol C Tables 4.2.6.8 and 6.1.1.4'

loop_
_geom_angle_atom_site_label_1
_geom_angle_atom_site_label_2
_geom_angle_atom_site_label_3
_geom_angle
_geom_angle_site_symmetry_1
_geom_angle_site_symmetry_3
_geom_angle_publ_flag
N2 Mo1 N1 110.63(13) . . ?
N2 Mo1 N3 117.56(14) . . ?
N1 Mo1 N3 114.86(14) . . ?
N2 Mo1 As1 103.93(9) . . ?
N1 Mo1 As1 105.00(9) . . ?
N3 Mo1 As1 103.06(9) . . ?
C11 N1 C17 114.1(3) . . ?
C11 N1 Mo1 111.1(2) . . ?
C17 N1 Mo1 133.4(3) . . ?
C21 N2 C27 114.5(3) . . ?
C21 N2 Mo1 109.8(2) . . ?
C27 N2 Mo1 134.8(2) . . ?
C31 N3 C37 112.5(3) . . ?
C31 N3 Mo1 110.8(2) . . ?
C37 N3 Mo1 135.6(3) . . ?
C35 C36 C31 120.0(4) . . ?
C172 C17 N1 110.6(3) . . ?
C172 C17 C173 109.5(4) . . ?
N1 C17 C173 111.1(3) . . ?
C172 C17 C171 110.0(4) . . ?
N1 C17 C171 108.3(3) . . ?
C173 C17 C171 107.2(4) . . ?
C13 C12 C11 119.7(4) . . ?
C36 C35 C34 119.2(4) . . ?
C36 C35 C351 119.4(5) . . ?
C34 C35 C351 121.3(4) . . ?
N3 C37 C372 109.9(3) . . ?
N3 C37 C373 108.0(3) . . ?
C372 C37 C373 109.9(4) . . ?
N3 C37 C371 111.2(3) . . ?
C372 C37 C371 109.4(3) . . ?
C373 C37 C371 108.3(3) . . ?
C32 C31 C36 119.6(4) . . ?
C32 C31 N3 122.0(4) . . ?
C36 C31 N3 118.3(4) . . ?
C16 C11 C12 119.0(4) . . ?
C16 C11 N1 121.9(4) . . ?
C12 C11 N1 119.1(4) . . ?
C31 C32 C33 121.7(4) . . ?
C271 C27 N2 111.3(3) . . ?
C271 C27 C273 109.3(4) . . ?
N2 C27 C273 110.3(3) . . ?
C271 C27 C272 111.1(4) . . ?
N2 C27 C272 108.3(3) . . ?
C273 C27 C272 106.5(3) . . ?
C26 C21 C22 119.9(4) . . ?
C26 C21 N2 119.0(4) . . ?
C22 C21 N2 121.1(4) . . ?
C34 C33 C32 117.6(4) . . ?
C34 C33 C331 121.4(4) . . ?
C32 C33 C331 121.0(4) . . ?
C21 C26 C25 119.7(4) . . ?
C14 C13 C12 119.8(4) . . ?
C14 C13 C131 119.7(4) . . ?
C12 C13 C131 120.4(4) . . ?
C15 C16 C11 121.1(4) . . ?
C14 C15 C16 119.1(4) . . ?
C14 C15 C151 120.7(4) . . ?
C16 C15 C151 120.2(4) . . ?
C23 C24 C25 122.0(4) . . ?
C23 C22 C21 121.3(4) . . ?
C24 C23 C22 118.3(4) . . ?
C24 C23 C231 121.3(4) . . ?
C22 C23 C231 120.3(4) . . ?
C15 C14 C13 121.3(4) . . ?
C33 C34 C35 121.7(4) . . ?
C24 C25 C26 118.7(4) . . ?
C24 C25 C251 121.2(4) . . ?
C26 C25 C251 120.0(4) . . ?

loop_
_geom_bond_atom_site_label_1
_geom_bond_atom_site_label_2
_geom_bond_distance
_geom_bond_site_symmetry_2
_geom_bond_publ_flag
Mo1 N2 1.962(3) . ?
Mo1 N1 1.966(3) . ?
Mo1 N3 1.968(3) . ?
Mo1 As1 2.2248(5) . ?
N1 C11 1.450(5) . ?
N1 C17 1.517(5) . ?
N2 C21 1.473(5) . ?
N2 C27 1.510(5) . ?
N3 C31 1.464(5) . ?
N3 C37 1.508(5) . ?
C36 C35 1.397(6) . ?
C36 C31 1.403(6) . ?
C17 C172 1.512(6) . ?
C17 C173 1.526(6) . ?
C17 C171 1.537(6) . ?
C12 C13 1.400(5) . ?
C12 C11 1.413(6) . ?
C372 C37 1.524(5) . ?
C35 C34 1.406(7) . ?
C35 C351 1.517(6) . ?
C37 C373 1.531(6) . ?
C37 C371 1.540(6) . ?
C31 C32 1.388(6) . ?
C11 C16 1.409(6) . ?
C32 C33 1.406(6) . ?
C27 C271 1.506(6) . ?
C27 C273 1.533(5) . ?
C27 C272 1.545(5) . ?
C131 C13 1.507(6) . ?
C21 C26 1.393(6) . ?
C21 C22 1.397(6) . ?
C33 C34 1.396(6) . ?
C33 C331 1.474(6) . ?
C26 C25 1.407(6) . ?
C13 C14 1.395(6) . ?
C16 C15 1.392(6) . ?
C15 C14 1.388(7) . ?
C15 C151 1.516(6) . ?
C24 C23 1.383(6) . ?
C24 C25 1.403(7) . ?
C22 C23 1.391(6) . ?
C23 C231 1.499(6) . ?
C25 C251 1.495(6) . ?

loop_
_cod_related_entry_id
_cod_related_entry_database
_cod_related_entry_code
1 ChemSpider 30660746
